data_4035239
loop_
_publ_author_name
'Halli, Juliette'
'Kramer, Philipp'
'Grimmer, Jennifer'
'Bolte, Michael'
'Manolikakes, Georg'

_publ_section_title
;
 Bi(OTf)<sub>3</sub>-Catalyzed Diastereoselective One-Pot Synthesis of
 1,3-Diamines with Three Continuous Stereogenic Centers.
;
_journal_issue 19
_journal_name_full 'The Journal of organic chemistry'
_journal_page_first 12007
_journal_page_last 12022
_journal_paper_doi 10.1021/acs.joc.8b01925
_journal_volume 83
_journal_year 2018
_chemical_formula_moiety '(C25 H23 N3 O2), 0.25(C3 H6 O)'
_chemical_formula_sum 'C25.75 H24.5 N3 O2.25'
_chemical_formula_weight 411.98
_space_group_crystal_system tetragonal
_space_group_IT_number 88
_space_group_name_Hall '-I 4ad'
_space_group_name_H-M_alt 'I 41/a :2'
_atom_sites_solution_hydrogens mixed
_audit_creation_method SHELXL-2014/6
_cell_angle_alpha 90
_cell_angle_beta 90
_cell_angle_gamma 90
_cell_formula_units_Z 32
_cell_length_a 22.7789(15)
_cell_length_b 22.7789(15)
_cell_length_c 34.781(3)
_cell_measurement_reflns_used 13200
_cell_measurement_temperature 173(2)
_cell_measurement_theta_max 25.9
_cell_measurement_theta_min 3.2
_cell_volume 18047(2)
_computing_cell_refinement 'X-Area (Stoe & Cie, 2001)'
_computing_data_collection 'X-Area (Stoe & Cie, 2001)'
_computing_data_reduction 'X-Area (Stoe & Cie, 2001)'
_computing_molecular_graphics 'XP (Sheldrick, 2008)'
_computing_publication_material SHELXL97
_computing_structure_refinement 'SHELXL97 (Sheldrick, 2008)'
_computing_structure_solution 'SHELXS (Sheldrick, 2008)'
_diffrn_ambient_temperature 173(2)
_diffrn_measured_fraction_theta_full 0.997
_diffrn_measured_fraction_theta_max 0.987
_diffrn_measurement_device_type 'STOE IPDS II two-circle-diffractometer'
_diffrn_measurement_method \w
_diffrn_radiation_type MoK\a
_diffrn_radiation_wavelength 0.71073
_diffrn_reflns_av_R_equivalents 0.2160
_diffrn_reflns_av_unetI/netI 0.2373
_diffrn_reflns_Laue_measured_fraction_full 0.997
_diffrn_reflns_Laue_measured_fraction_max 0.987
_diffrn_reflns_limit_h_max 20
_diffrn_reflns_limit_h_min -27
_diffrn_reflns_limit_k_max 27
_diffrn_reflns_limit_k_min -24
_diffrn_reflns_limit_l_max 42
_diffrn_reflns_limit_l_min -39
_diffrn_reflns_number 30078
_diffrn_reflns_point_group_measured_fraction_full 0.997
_diffrn_reflns_point_group_measured_fraction_max 0.987
_diffrn_reflns_theta_full 25.000
_diffrn_reflns_theta_max 25.712
_diffrn_reflns_theta_min 3.207
_diffrn_source 'Genix 3D I\mS microfocus X-ray source'
_exptl_absorpt_coefficient_mu 0.079
_exptl_absorpt_correction_T_max 0.904
_exptl_absorpt_correction_T_min 0.889
_exptl_absorpt_correction_type multi-scan
_exptl_absorpt_process_details 'X-Area (Stoe & Cie, 2001)'
_exptl_crystal_colour colourless
_exptl_crystal_density_diffrn 1.213
_exptl_crystal_description needle
_exptl_crystal_F_000 6976
_exptl_crystal_size_max 0.180
_exptl_crystal_size_mid 0.070
_exptl_crystal_size_min 0.070
_refine_diff_density_max 0.191
_refine_diff_density_min -0.216
_refine_diff_density_rms 0.048
_refine_ls_extinction_method none
_refine_ls_goodness_of_fit_ref 0.802
_refine_ls_hydrogen_treatment mixed
_refine_ls_matrix_type full
_refine_ls_number_parameters 573
_refine_ls_number_reflns 8484
_refine_ls_number_restraints 0
_refine_ls_restrained_S_all 0.802
_refine_ls_R_factor_all 0.1994
_refine_ls_R_factor_gt 0.0688
_refine_ls_shift/su_max 0.000
_refine_ls_shift/su_mean 0.000
_refine_ls_structure_factor_coef Fsqd
_refine_ls_weighting_details 'w=1/[\s^2^(Fo^2^)+(0.0160P)^2^] where P=(Fo^2^+2Fc^2^)/3'
_refine_ls_weighting_scheme calc
_refine_ls_wR_factor_gt 0.1124
_refine_ls_wR_factor_ref 0.1528
_reflns_Friedel_coverage 0.000
_reflns_number_gt 3141
_reflns_number_total 8484
_reflns_threshold_expression 'I > 2\s(I)'
_cod_data_source_file jo8b01925_si_001.cif
_cod_data_source_block ma3
_cod_original_cell_volume 18047(3)
_cod_original_sg_symbol_H-M 'I 41/a'
_cod_original_formula_sum 'C25.75 H24.50 N3 O2.25'
_cod_database_code 4035239
_shelx_space_group_comment
;
The symmetry employed for this shelxl refinement is uniquely defined
by the following loop, which should always be used as a source of
symmetry information in preference to the above space-group names.
They are only intended as comments.
;
_shelx_estimated_absorpt_t_min 0.986
_shelx_estimated_absorpt_t_max 0.995
_shelxl_version_number 2014/6

loop_
_space_group_symop_operation_xyz
'x, y, z'
'-x+1/2, -y, z+1/2'
'-y+3/4, x+1/4, z+1/4'
'y+3/4, -x+3/4, z+3/4'
'x+1/2, y+1/2, z+1/2'
'-x+1, -y+1/2, z+1'
'-y+5/4, x+3/4, z+3/4'
'y+5/4, -x+5/4, z+5/4'
'-x, -y, -z'
'x-1/2, y, -z-1/2'
'y-3/4, -x-1/4, -z-1/4'
'-y-3/4, x-3/4, -z-3/4'
'-x+1/2, -y+1/2, -z+1/2'
'x, y+1/2, -z'
'y-1/4, -x+1/4, -z+1/4'
'-y-1/4, x-1/4, -z-1/4'

loop_
_atom_site_label
_atom_site_type_symbol
_atom_site_fract_x
_atom_site_fract_y
_atom_site_fract_z
_atom_site_U_iso_or_equiv
_atom_site_adp_type
_atom_site_occupancy
_atom_site_site_symmetry_order
_atom_site_calc_flag
_atom_site_refinement_flags_posn
_atom_site_refinement_flags_adp
_atom_site_refinement_flags_occupancy
O1 O 0.72739(15) 0.59864(14) 0.74780(9) 0.0383(8) Uani 1 1 d . . .
O2 O 0.79222(13) 0.36630(13) 0.76348(8) 0.0306(7) Uani 1 1 d . . .
N1 N 0.67140(17) 0.55267(15) 0.70450(11) 0.0283(9) Uani 1 1 d . . .
H1 H 0.6483(19) 0.5546(19) 0.6818(13) 0.034 Uiso 1 1 d . U .
N2 N 0.77248(15) 0.40000(16) 0.70351(10) 0.0263(8) Uani 1 1 d . . .
H2 H 0.7942(18) 0.4172(19) 0.6800(13) 0.032 Uiso 1 1 d . U .
N3 N 0.6483(2) 0.4832(2) 0.78835(12) 0.0531(12) Uani 1 1 d . . .
C1 C 0.6924(2) 0.6023(2) 0.72102(13) 0.0323(11) Uani 1 1 d . . .
C2 C 0.6914(2) 0.49640(18) 0.71895(12) 0.0256(10) Uani 1 1 d . . .
H2AA H 0.7352 0.4978 0.7208 0.031 Uiso 1 1 calc R U .
C3 C 0.67482(19) 0.44463(19) 0.69291(12) 0.0275(10) Uani 1 1 d . . .
H3 H 0.6873 0.4550 0.6662 0.033 Uiso 1 1 calc R U .
C4 C 0.70849(18) 0.38893(19) 0.70455(12) 0.0255(10) Uani 1 1 d . . .
H4 H 0.6975 0.3791 0.7316 0.031 Uiso 1 1 calc R U .
C5 C 0.80903(19) 0.38754(18) 0.73252(11) 0.0245(10) Uani 1 1 d . . .
C6 C 0.60920(19) 0.4342(2) 0.69198(13) 0.0325(11) Uani 1 1 d . . .
H6A H 0.6006 0.4008 0.6751 0.049 Uiso 1 1 calc R U .
H6B H 0.5952 0.4255 0.7180 0.049 Uiso 1 1 calc R U .
H6C H 0.5894 0.4693 0.6822 0.049 Uiso 1 1 calc R U .
C7 C 0.6675(2) 0.48837(19) 0.75842(14) 0.0335(11) Uani 1 1 d . . .
C11 C 0.6699(2) 0.65965(19) 0.70710(13) 0.0324(11) Uani 1 1 d . . .
C12 C 0.6335(2) 0.6666(2) 0.67544(14) 0.0380(12) Uani 1 1 d . . .
H12 H 0.6233 0.6335 0.6602 0.046 Uiso 1 1 calc R U .
C13 C 0.6119(2) 0.7216(2) 0.66585(17) 0.0495(14) Uani 1 1 d . . .
H13 H 0.5880 0.7261 0.6436 0.059 Uiso 1 1 calc R U .
C14 C 0.6248(3) 0.7696(2) 0.68828(18) 0.0530(15) Uani 1 1 d . . .
H14 H 0.6087 0.8069 0.6822 0.064 Uiso 1 1 calc R U .
C15 C 0.6617(3) 0.7633(2) 0.72002(17) 0.0577(16) Uani 1 1 d . . .
H15 H 0.6712 0.7964 0.7354 0.069 Uiso 1 1 calc R U .
C16 C 0.6841(2) 0.7091(2) 0.72906(14) 0.0439(13) Uani 1 1 d . . .
H16 H 0.7097 0.7052 0.7505 0.053 Uiso 1 1 calc R U .
C41 C 0.69344(19) 0.33661(19) 0.67954(12) 0.0274(10) Uani 1 1 d . . .
C42 C 0.7057(2) 0.3365(2) 0.64061(13) 0.0347(12) Uani 1 1 d . . .
H42 H 0.7237 0.3700 0.6293 0.042 Uiso 1 1 calc R U .
C43 C 0.6921(2) 0.2881(2) 0.61745(15) 0.0427(13) Uani 1 1 d . . .
H43 H 0.7004 0.2890 0.5907 0.051 Uiso 1 1 calc R U .
C44 C 0.6669(2) 0.2399(2) 0.63353(16) 0.0466(14) Uani 1 1 d . . .
H44 H 0.6574 0.2069 0.6180 0.056 Uiso 1 1 calc R U .
C45 C 0.6554(2) 0.2391(2) 0.67223(16) 0.0478(14) Uani 1 1 d . . .
H45 H 0.6380 0.2052 0.6833 0.057 Uiso 1 1 calc R U .
C46 C 0.6684(2) 0.2867(2) 0.69555(15) 0.0401(12) Uani 1 1 d . . .
H46 H 0.6603 0.2852 0.7223 0.048 Uiso 1 1 calc R U .
C51 C 0.87216(19) 0.40088(19) 0.72509(12) 0.0269(10) Uani 1 1 d . . .
C52 C 0.8891(2) 0.4503(2) 0.70453(14) 0.0399(12) Uani 1 1 d . . .
H52 H 0.8602 0.4759 0.6943 0.048 Uiso 1 1 calc R U .
C53 C 0.9479(2) 0.4623(3) 0.69889(18) 0.0578(16) Uani 1 1 d . . .
H53 H 0.9595 0.4963 0.6850 0.069 Uiso 1 1 calc R U .
C54 C 0.9897(2) 0.4248(3) 0.71352(17) 0.0499(15) Uani 1 1 d . . .
H54 H 1.0300 0.4334 0.7097 0.060 Uiso 1 1 calc R U .
C55 C 0.9745(2) 0.3755(2) 0.73335(15) 0.0446(13) Uani 1 1 d . . .
H55 H 1.0038 0.3492 0.7425 0.053 Uiso 1 1 calc R U .
C56 C 0.91473(19) 0.3643(2) 0.74004(13) 0.0297(10) Uani 1 1 d . . .
H56 H 0.9035 0.3312 0.7550 0.036 Uiso 1 1 calc R U .
O1A O 0.81288(13) 0.43154(13) 0.62930(8) 0.0339(8) Uani 1 1 d . . .
O2A O 0.61343(14) 0.54871(13) 0.62804(8) 0.0336(8) Uani 1 1 d . . .
N1A N 0.83349(16) 0.50019(16) 0.58576(11) 0.0266(9) Uani 1 1 d . . .
H1A H 0.847(2) 0.511(2) 0.5670(14) 0.032 Uiso 1 1 d . U .
N2A N 0.65914(17) 0.53820(17) 0.57059(10) 0.0293(9) Uani 1 1 d . . .
H2A H 0.658(2) 0.523(2) 0.5501(14) 0.035 Uiso 1 1 d . U .
N3A N 0.7982(2) 0.5784(2) 0.66435(13) 0.0602(14) Uani 1 1 d . . .
C1A C 0.84491(19) 0.44849(19) 0.60316(12) 0.0267(10) Uani 1 1 d . . .
C2A C 0.78115(19) 0.5309(2) 0.59693(12) 0.0285(10) Uani 1 1 d . . .
H2A1 H 0.7490 0.5013 0.5996 0.034 Uiso 1 1 calc R U .
C3A C 0.76106(18) 0.57683(18) 0.56716(12) 0.0248(10) Uani 1 1 d . . .
H3A H 0.7650 0.5591 0.5410 0.030 Uiso 1 1 calc R U .
C4A C 0.69562(19) 0.59095(19) 0.57401(13) 0.0291(11) Uani 1 1 d . . .
H4A H 0.6915 0.6061 0.6009 0.035 Uiso 1 1 calc R U .
C5A C 0.61984(18) 0.52173(19) 0.59732(12) 0.0252(10) Uani 1 1 d . . .
C6A C 0.7987(2) 0.6321(2) 0.56846(14) 0.0353(11) Uani 1 1 d . . .
H6A1 H 0.7845 0.6601 0.5492 0.053 Uiso 1 1 calc R U .
H6A2 H 0.7960 0.6499 0.5941 0.053 Uiso 1 1 calc R U .
H6A3 H 0.8396 0.6219 0.5630 0.053 Uiso 1 1 calc R U .
C7A C 0.7904(2) 0.5581(2) 0.63504(15) 0.0390(12) Uani 1 1 d . . .
C11A C 0.89685(18) 0.41380(19) 0.59036(11) 0.0241(10) Uani 1 1 d . . .
C12A C 0.94281(19) 0.4371(2) 0.56952(14) 0.0346(12) Uani 1 1 d . . .
H12A H 0.9423 0.4774 0.5625 0.042 Uiso 1 1 calc R U .
C13A C 0.9898(2) 0.4018(2) 0.55882(16) 0.0485(14) Uani 1 1 d . . .
H13A H 1.0219 0.4180 0.5450 0.058 Uiso 1 1 calc R U .
C14A C 0.9896(2) 0.3428(2) 0.56846(16) 0.0483(14) Uani 1 1 d . . .
H14A H 1.0213 0.3183 0.5608 0.058 Uiso 1 1 calc R U .
C15A C 0.9435(2) 0.3196(2) 0.58907(16) 0.0487(14) Uani 1 1 d . . .
H15A H 0.9434 0.2791 0.5957 0.058 Uiso 1 1 calc R U .
C16A C 0.8977(2) 0.3548(2) 0.60011(14) 0.0377(12) Uani 1 1 d . . .
H16A H 0.8662 0.3386 0.6146 0.045 Uiso 1 1 calc R U .
C41A C 0.6739(2) 0.6386(2) 0.54665(16) 0.0399(12) Uani 1 1 d . . .
C42A C 0.6622(2) 0.6269(3) 0.50843(17) 0.0515(15) Uani 1 1 d . . .
H42A H 0.6673 0.5880 0.4991 0.062 Uiso 1 1 calc R U .
C43A C 0.6434(3) 0.6698(4) 0.4833(2) 0.087(3) Uani 1 1 d . . .
H43A H 0.6350 0.6611 0.4572 0.105 Uiso 1 1 calc R U .
C44A C 0.6372(4) 0.7271(5) 0.4980(4) 0.120(4) Uani 1 1 d . . .
H44A H 0.6236 0.7573 0.4815 0.144 Uiso 1 1 calc R U .
C45A C 0.6499(4) 0.7401(3) 0.5347(4) 0.114(4) Uani 1 1 d . . .
H45A H 0.6463 0.7794 0.5434 0.137 Uiso 1 1 calc R U .
C46A C 0.6685(3) 0.6960(2) 0.5604(2) 0.0659(18) Uani 1 1 d . . .
H46A H 0.6771 0.7050 0.5865 0.079 Uiso 1 1 calc R U .
C51A C 0.58416(19) 0.4682(2) 0.58878(12) 0.0291(10) Uani 1 1 d . . .
C52A C 0.6095(2) 0.4177(2) 0.57479(15) 0.0411(12) Uani 1 1 d . . .
H52A H 0.6508 0.4160 0.5708 0.049 Uiso 1 1 calc R U .
C53A C 0.5746(3) 0.3693(2) 0.56652(16) 0.0521(15) Uani 1 1 d . . .
H53A H 0.5921 0.3339 0.5577 0.063 Uiso 1 1 calc R U .
C54A C 0.5142(3) 0.3724(3) 0.57117(18) 0.0587(17) Uani 1 1 d . . .
H54A H 0.4901 0.3398 0.5647 0.070 Uiso 1 1 calc R U .
C55A C 0.4894(2) 0.4233(3) 0.58535(16) 0.0511(15) Uani 1 1 d . . .
H55A H 0.4481 0.4257 0.5889 0.061 Uiso 1 1 calc R U .
C56A C 0.5237(2) 0.4701(2) 0.59430(14) 0.0383(12) Uani 1 1 d . . .
H56A H 0.5062 0.5046 0.6045 0.046 Uiso 1 1 calc R U .
O61 O 1.0000 0.7500 0.5297(2) 0.099(3) Uani 1 2 d S T P
C61 C 1.0000 0.7500 0.5640(3) 0.062(2) Uani 1 2 d S T P
C62 C 0.9432(3) 0.7512(3) 0.5868(2) 0.087(2) Uani 1 1 d . . .
H62A H 0.9391 0.7893 0.5996 0.130 Uiso 1 1 calc R U .
H62B H 0.9437 0.7199 0.6061 0.130 Uiso 1 1 calc R U .
H62C H 0.9099 0.7452 0.5693 0.130 Uiso 1 1 calc R U .

loop_
_atom_site_aniso_label
_atom_site_aniso_U_11
_atom_site_aniso_U_22
_atom_site_aniso_U_33
_atom_site_aniso_U_23
_atom_site_aniso_U_13
_atom_site_aniso_U_12
O1 0.051(2) 0.039(2) 0.0249(18) -0.0040(14) -0.0066(16) -0.0097(17)
O2 0.0363(18) 0.0390(19) 0.0167(16) 0.0032(13) 0.0073(13) -0.0019(15)
N1 0.037(2) 0.023(2) 0.024(2) -0.0018(16) -0.0081(17) -0.0040(18)
N2 0.023(2) 0.030(2) 0.026(2) 0.0029(16) 0.0042(16) -0.0031(17)
N3 0.081(4) 0.053(3) 0.026(2) 0.005(2) 0.003(2) 0.006(3)
C1 0.038(3) 0.037(3) 0.022(2) -0.001(2) 0.005(2) -0.002(2)
C2 0.031(3) 0.025(2) 0.020(2) -0.0022(18) -0.0029(19) 0.001(2)
C3 0.034(3) 0.026(2) 0.022(2) -0.0011(18) 0.0003(19) 0.001(2)
C4 0.023(2) 0.032(3) 0.021(2) 0.0059(19) 0.0073(18) 0.002(2)
C5 0.034(3) 0.020(2) 0.019(2) -0.0050(18) 0.0012(19) 0.004(2)
C6 0.030(3) 0.029(3) 0.038(3) -0.007(2) 0.000(2) 0.000(2)
C7 0.046(3) 0.026(3) 0.028(3) -0.004(2) -0.003(2) -0.002(2)
C11 0.043(3) 0.028(3) 0.027(2) -0.002(2) -0.002(2) -0.009(2)
C12 0.043(3) 0.031(3) 0.040(3) -0.005(2) -0.006(2) 0.001(2)
C13 0.055(4) 0.041(3) 0.052(3) 0.008(3) -0.004(3) 0.000(3)
C14 0.068(4) 0.023(3) 0.068(4) -0.002(3) 0.013(3) 0.009(3)
C15 0.091(5) 0.027(3) 0.055(4) -0.009(3) 0.006(3) -0.004(3)
C16 0.070(4) 0.032(3) 0.030(3) -0.005(2) -0.001(3) -0.017(3)
C41 0.030(2) 0.023(2) 0.030(2) -0.0012(19) 0.000(2) -0.002(2)
C42 0.038(3) 0.032(3) 0.034(3) 0.002(2) 0.005(2) 0.002(2)
C43 0.052(3) 0.039(3) 0.037(3) -0.013(2) 0.008(2) 0.000(3)
C44 0.051(3) 0.036(3) 0.053(4) -0.015(3) 0.003(3) 0.003(3)
C45 0.058(4) 0.026(3) 0.060(4) 0.003(3) 0.009(3) -0.009(3)
C46 0.047(3) 0.035(3) 0.038(3) 0.002(2) 0.006(2) -0.004(2)
C51 0.029(3) 0.032(3) 0.019(2) -0.0097(19) -0.0002(19) 0.003(2)
C52 0.039(3) 0.037(3) 0.043(3) 0.009(2) 0.000(2) -0.011(2)
C53 0.039(3) 0.060(4) 0.074(4) 0.018(3) 0.005(3) -0.017(3)
C54 0.027(3) 0.057(4) 0.065(4) -0.007(3) 0.004(3) -0.013(3)
C55 0.033(3) 0.053(3) 0.048(3) -0.011(3) -0.006(2) 0.007(3)
C56 0.032(3) 0.030(3) 0.027(2) 0.000(2) 0.001(2) -0.003(2)
O1A 0.0404(19) 0.0364(19) 0.0248(17) 0.0106(14) 0.0108(15) -0.0005(16)
O2A 0.043(2) 0.0350(18) 0.0222(17) -0.0065(14) 0.0029(14) -0.0083(16)
N1A 0.030(2) 0.030(2) 0.0198(19) 0.0065(17) 0.0046(16) 0.0015(18)
N2A 0.034(2) 0.037(2) 0.0179(19) -0.0048(17) 0.0047(17) 0.0039(19)
N3A 0.080(4) 0.069(3) 0.031(3) -0.011(2) 0.002(2) 0.028(3)
C1A 0.030(3) 0.031(3) 0.018(2) 0.0013(19) -0.0019(19) -0.008(2)
C2A 0.022(2) 0.039(3) 0.024(2) 0.004(2) 0.0036(19) 0.002(2)
C3A 0.032(3) 0.025(2) 0.018(2) -0.0007(18) 0.0029(18) 0.004(2)
C4A 0.029(3) 0.028(3) 0.030(3) -0.005(2) 0.004(2) -0.001(2)
C5A 0.021(2) 0.031(3) 0.024(2) 0.002(2) -0.0053(18) 0.006(2)
C6A 0.032(3) 0.036(3) 0.038(3) 0.001(2) 0.009(2) -0.002(2)
C7A 0.035(3) 0.048(3) 0.034(3) 0.003(2) 0.005(2) 0.015(2)
C11A 0.026(2) 0.030(3) 0.017(2) 0.0058(18) -0.0049(18) 0.000(2)
C12A 0.022(2) 0.033(3) 0.049(3) 0.014(2) -0.001(2) -0.002(2)
C13A 0.034(3) 0.049(3) 0.063(4) 0.018(3) 0.015(3) 0.003(3)
C14A 0.039(3) 0.049(3) 0.058(4) 0.009(3) 0.006(3) 0.015(3)
C15A 0.058(4) 0.032(3) 0.056(4) 0.013(3) 0.004(3) 0.014(3)
C16A 0.044(3) 0.034(3) 0.035(3) 0.008(2) 0.007(2) 0.001(3)
C41A 0.026(3) 0.042(3) 0.051(3) 0.008(3) 0.009(2) 0.002(2)
C42A 0.032(3) 0.061(4) 0.062(4) 0.030(3) 0.002(3) 0.005(3)
C43A 0.065(5) 0.101(6) 0.096(6) 0.065(5) -0.002(4) 0.017(4)
C44A 0.077(6) 0.094(8) 0.188(12) 0.093(8) 0.001(7) 0.023(5)
C45A 0.094(7) 0.040(4) 0.209(12) 0.045(7) 0.028(8) 0.030(4)
C46A 0.049(4) 0.043(4) 0.105(5) 0.014(4) 0.022(4) 0.011(3)
C51A 0.030(3) 0.037(3) 0.020(2) 0.0022(19) 0.0019(19) -0.002(2)
C52A 0.042(3) 0.039(3) 0.042(3) -0.001(2) -0.003(2) 0.001(3)
C53A 0.068(4) 0.033(3) 0.055(4) -0.010(3) 0.003(3) 0.000(3)
C54A 0.062(4) 0.050(4) 0.064(4) -0.008(3) 0.000(3) -0.026(3)
C55A 0.043(3) 0.058(4) 0.052(4) -0.003(3) 0.001(3) -0.018(3)
C56A 0.036(3) 0.042(3) 0.038(3) -0.007(2) 0.002(2) -0.004(2)
O61 0.069(5) 0.175(8) 0.052(4) 0.000 0.000 -0.027(5)
C61 0.051(6) 0.047(5) 0.088(7) 0.000 0.000 0.003(4)
C62 0.079(5) 0.086(5) 0.096(6) 0.015(4) 0.036(4) 0.018(4)

loop_
_atom_type_symbol
_atom_type_description
_atom_type_scat_dispersion_real
_atom_type_scat_dispersion_imag
_atom_type_scat_source
C C 0.0033 0.0016 'International Tables Vol C Tables 4.2.6.8 and 6.1.1.4'
H H 0.0000 0.0000 'International Tables Vol C Tables 4.2.6.8 and 6.1.1.4'
N N 0.0061 0.0033 'International Tables Vol C Tables 4.2.6.8 and 6.1.1.4'
O O 0.0106 0.0060 'International Tables Vol C Tables 4.2.6.8 and 6.1.1.4'

loop_
_geom_angle_atom_site_label_1
_geom_angle_atom_site_label_2
_geom_angle_atom_site_label_3
_geom_angle
_geom_angle_site_symmetry_1
_geom_angle_site_symmetry_3
C1 N1 C2 118.6(4) . .
C1 N1 H1 121(3) . .
C2 N1 H1 120(3) . .
C5 N2 C4 123.9(4) . .
C5 N2 H2 112(2) . .
C4 N2 H2 124(2) . .
O1 C1 N1 119.6(4) . .
O1 C1 C11 122.0(4) . .
N1 C1 C11 118.3(4) . .
N1 C2 C7 108.3(4) . .
N1 C2 C3 113.4(3) . .
C7 C2 C3 111.1(4) . .
N1 C2 H2AA 107.9 . .
C7 C2 H2AA 107.9 . .
C3 C2 H2AA 107.9 . .
C6 C3 C2 112.1(4) . .
C6 C3 C4 111.6(4) . .
C2 C3 C4 110.9(3) . .
C6 C3 H3 107.3 . .
C2 C3 H3 107.3 . .
C4 C3 H3 107.3 . .
N2 C4 C41 110.1(3) . .
N2 C4 C3 110.1(3) . .
C41 C4 C3 112.7(4) . .
N2 C4 H4 107.9 . .
C41 C4 H4 107.9 . .
C3 C4 H4 107.9 . .
O2 C5 N2 123.0(4) . .
O2 C5 C51 121.8(4) . .
N2 C5 C51 115.2(4) . .
C3 C6 H6A 109.5 . .
C3 C6 H6B 109.5 . .
H6A C6 H6B 109.5 . .
C3 C6 H6C 109.5 . .
H6A C6 H6C 109.5 . .
H6B C6 H6C 109.5 . .
N3 C7 C2 178.4(6) . .
C12 C11 C16 118.7(5) . .
C12 C11 C1 124.4(4) . .
C16 C11 C1 116.8(4) . .
C11 C12 C13 120.4(5) . .
C11 C12 H12 119.8 . .
C13 C12 H12 119.8 . .
C14 C13 C12 120.4(5) . .
C14 C13 H13 119.8 . .
C12 C13 H13 119.8 . .
C13 C14 C15 119.7(5) . .
C13 C14 H14 120.1 . .
C15 C14 H14 120.1 . .
C16 C15 C14 119.9(5) . .
C16 C15 H15 120.1 . .
C14 C15 H15 120.1 . .
C15 C16 C11 120.8(5) . .
C15 C16 H16 119.6 . .
C11 C16 H16 119.6 . .
C42 C41 C46 118.3(4) . .
C42 C41 C4 121.2(4) . .
C46 C41 C4 120.5(4) . .
C41 C42 C43 121.3(5) . .
C41 C42 H42 119.3 . .
C43 C42 H42 119.3 . .
C44 C43 C42 119.5(5) . .
C44 C43 H43 120.2 . .
C42 C43 H43 120.2 . .
C43 C44 C45 119.6(5) . .
C43 C44 H44 120.2 . .
C45 C44 H44 120.2 . .
C44 C45 C46 121.5(5) . .
C44 C45 H45 119.2 . .
C46 C45 H45 119.2 . .
C45 C46 C41 119.6(5) . .
C45 C46 H46 120.2 . .
C41 C46 H46 120.2 . .
C56 C51 C52 119.2(4) . .
C56 C51 C5 119.2(4) . .
C52 C51 C5 121.5(4) . .
C53 C52 C51 120.2(5) . .
C53 C52 H52 119.9 . .
C51 C52 H52 119.9 . .
C54 C53 C52 119.6(5) . .
C54 C53 H53 120.2 . .
C52 C53 H53 120.2 . .
C55 C54 C53 121.7(5) . .
C55 C54 H54 119.2 . .
C53 C54 H54 119.2 . .
C54 C55 C56 118.6(5) . .
C54 C55 H55 120.7 . .
C56 C55 H55 120.7 . .
C51 C56 C55 120.6(4) . .
C51 C56 H56 119.7 . .
C55 C56 H56 119.7 . .
C1A N1A C2A 117.6(4) . .
C1A N1A H1A 127(4) . .
C2A N1A H1A 113(4) . .
C5A N2A C4A 123.4(4) . .
C5A N2A H2A 119(4) . .
C4A N2A H2A 117(4) . .
O1A C1A N1A 119.5(4) . .
O1A C1A C11A 121.7(4) . .
N1A C1A C11A 118.8(4) . .
N1A C2A C7A 109.2(4) . .
N1A C2A C3A 113.3(3) . .
C7A C2A C3A 111.1(4) . .
N1A C2A H2A1 107.7 . .
C7A C2A H2A1 107.7 . .
C3A C2A H2A1 107.7 . .
C6A C3A C2A 112.0(4) . .
C6A C3A C4A 111.5(3) . .
C2A C3A C4A 108.9(3) . .
C6A C3A H3A 108.1 . .
C2A C3A H3A 108.1 . .
C4A C3A H3A 108.1 . .
N2A C4A C41A 110.4(4) . .
N2A C4A C3A 111.4(3) . .
C41A C4A C3A 111.4(4) . .
N2A C4A H4A 107.8 . .
C41A C4A H4A 107.8 . .
C3A C4A H4A 107.8 . .
O2A C5A N2A 122.4(4) . .
O2A C5A C51A 120.7(4) . .
N2A C5A C51A 116.9(4) . .
C3A C6A H6A1 109.5 . .
C3A C6A H6A2 109.5 . .
H6A1 C6A H6A2 109.5 . .
C3A C6A H6A3 109.5 . .
H6A1 C6A H6A3 109.5 . .
H6A2 C6A H6A3 109.5 . .
N3A C7A C2A 178.9(6) . .
C12A C11A C16A 119.4(4) . .
C12A C11A C1A 123.7(4) . .
C16A C11A C1A 116.9(4) . .
C11A C12A C13A 120.2(4) . .
C11A C12A H12A 119.9 . .
C13A C12A H12A 119.9 . .
C14A C13A C12A 119.5(5) . .
C14A C13A H13A 120.2 . .
C12A C13A H13A 120.2 . .
C15A C14A C13A 120.1(5) . .
C15A C14A H14A 119.9 . .
C13A C14A H14A 119.9 . .
C16A C15A C14A 120.1(5) . .
C16A C15A H15A 119.9 . .
C14A C15A H15A 119.9 . .
C15A C16A C11A 120.6(5) . .
C15A C16A H16A 119.7 . .
C11A C16A H16A 119.7 . .
C42A C41A C46A 119.6(5) . .
C42A C41A C4A 121.6(5) . .
C46A C41A C4A 118.7(5) . .
C43A C42A C41A 122.1(7) . .
C43A C42A H42A 119.0 . .
C41A C42A H42A 119.0 . .
C42A C43A C44A 117.3(8) . .
C42A C43A H43A 121.3 . .
C44A C43A H43A 121.3 . .
C45A C44A C43A 121.9(8) . .
C45A C44A H44A 119.1 . .
C43A C44A H44A 119.1 . .
C44A C45A C46A 120.7(9) . .
C44A C45A H45A 119.6 . .
C46A C45A H45A 119.6 . .
C41A C46A C45A 118.4(8) . .
C41A C46A H46A 120.8 . .
C45A C46A H46A 120.8 . .
C52A C51A C56A 119.3(5) . .
C52A C51A C5A 121.6(4) . .
C56A C51A C5A 119.1(4) . .
C51A C52A C53A 119.7(5) . .
C51A C52A H52A 120.1 . .
C53A C52A H52A 120.1 . .
C54A C53A C52A 120.2(5) . .
C54A C53A H53A 119.9 . .
C52A C53A H53A 119.9 . .
C55A C54A C53A 119.4(5) . .
C55A C54A H54A 120.3 . .
C53A C54A H54A 120.3 . .
C56A C55A C54A 120.3(5) . .
C56A C55A H55A 119.9 . .
C54A C55A H55A 119.9 . .
C55A C56A C51A 121.0(5) . .
C55A C56A H56A 119.5 . .
C51A C56A H56A 119.5 . .
O61 C61 C62 121.4(5) . 6_664
O61 C61 C62 121.4(5) . .
C62 C61 C62 117.1(9) 6_664 .
C61 C62 H62A 109.5 . .
C61 C62 H62B 109.5 . .
H62A C62 H62B 109.5 . .
C61 C62 H62C 109.5 . .
H62A C62 H62C 109.5 . .
H62B C62 H62C 109.5 . .

loop_
_geom_bond_atom_site_label_1
_geom_bond_atom_site_label_2
_geom_bond_distance
_geom_bond_site_symmetry_2
O1 C1 1.229(5) .
O2 C5 1.241(5) .
N1 C1 1.355(6) .
N1 C2 1.450(5) .
N1 H1 0.95(5) .
N2 C5 1.339(5) .
N2 C4 1.480(5) .
N2 H2 1.03(4) .
N3 C7 1.135(6) .
C1 C11 1.485(6) .
C2 C7 1.488(6) .
C2 C3 1.534(6) .
C2 H2AA 1.0000 .
C3 C6 1.514(6) .
C3 C4 1.537(6) .
C3 H3 1.0000 .
C4 C41 1.515(6) .
C4 H4 1.0000 .
C5 C51 1.492(6) .
C6 H6A 0.9800 .
C6 H6B 0.9800 .
C6 H6C 0.9800 .
C11 C12 1.387(6) .
C11 C16 1.400(6) .
C12 C13 1.386(7) .
C12 H12 0.9500 .
C13 C14 1.376(8) .
C13 H13 0.9500 .
C14 C15 1.395(8) .
C14 H14 0.9500 .
C15 C16 1.372(7) .
C15 H15 0.9500 .
C16 H16 0.9500 .
C41 C42 1.383(6) .
C41 C46 1.388(6) .
C42 C43 1.400(7) .
C42 H42 0.9500 .
C43 C44 1.360(7) .
C43 H43 0.9500 .
C44 C45 1.372(7) .
C44 H44 0.9500 .
C45 C46 1.386(7) .
C45 H45 0.9500 .
C46 H46 0.9500 .
C51 C56 1.381(6) .
C51 C52 1.389(6) .
C52 C53 1.381(7) .
C52 H52 0.9500 .
C53 C54 1.376(8) .
C53 H53 0.9500 .
C54 C55 1.363(8) .
C54 H54 0.9500 .
C55 C56 1.405(6) .
C55 H55 0.9500 .
C56 H56 0.9500 .
O1A C1A 1.228(5) .
O2A C5A 1.241(5) .
N1A C1A 1.349(5) .
N1A C2A 1.436(5) .
N1A H1A 0.76(5) .
N2A C5A 1.344(5) .
N2A C4A 1.466(6) .
N2A H2A 0.79(5) .
N3A C7A 1.134(6) .
C1A C11A 1.491(6) .
C2A C7A 1.478(7) .
C2A C3A 1.541(6) .
C2A H2A1 1.0000 .
C3A C6A 1.524(6) .
C3A C4A 1.543(6) .
C3A H3A 1.0000 .
C4A C41A 1.527(7) .
C4A H4A 1.0000 .
C5A C51A 1.495(6) .
C6A H6A1 0.9800 .
C6A H6A2 0.9800 .
C6A H6A3 0.9800 .
C11A C12A 1.379(6) .
C11A C16A 1.387(6) .
C12A C13A 1.390(7) .
C12A H12A 0.9500 .
C13A C14A 1.386(7) .
C13A H13A 0.9500 .
C14A C15A 1.377(7) .
C14A H14A 0.9500 .
C15A C16A 1.371(7) .
C15A H15A 0.9500 .
C16A H16A 0.9500 .
C41A C42A 1.382(8) .
C41A C46A 1.396(8) .
C42A C43A 1.378(8) .
C42A H42A 0.9500 .
C43A C44A 1.408(13) .
C43A H43A 0.9500 .
C44A C45A 1.341(14) .
C44A H44A 0.9500 .
C45A C46A 1.410(11) .
C45A H45A 0.9500 .
C46A H46A 0.9500 .
C51A C52A 1.376(6) .
C51A C56A 1.391(6) .
C52A C53A 1.392(7) .
C52A H52A 0.9500 .
C53A C54A 1.387(8) .
C53A H53A 0.9500 .
C54A C55A 1.383(8) .
C54A H54A 0.9500 .
C55A C56A 1.357(7) .
C55A H55A 0.9500 .
C56A H56A 0.9500 .
O61 C61 1.194(11) .
C61 C62 1.518(8) 6_664
C61 C62 1.518(8) .
C62 H62A 0.9800 .
C62 H62B 0.9800 .
C62 H62C 0.9800 .

loop_
_geom_hbond_atom_site_label_D
_geom_hbond_atom_site_label_H
_geom_hbond_atom_site_label_A
_geom_hbond_distance_DH
_geom_hbond_distance_HA
_geom_hbond_distance_DA
_geom_hbond_angle_DHA
_geom_hbond_site_symmetry_A
N1 H1 O2A 0.95(5) 2.04(5) 2.971(5) 167(4) .
N2 H2 O1A 1.03(4) 1.84(5) 2.833(5) 159(4) .
N1A H1A O2 0.76(5) 2.16(5) 2.923(5) 179(5) 7_544
N2A H2A O1 0.79(5) 2.10(5) 2.891(5) 176(5) 7_544

loop_
_geom_torsion_atom_site_label_1
_geom_torsion_atom_site_label_2
_geom_torsion_atom_site_label_3
_geom_torsion_atom_site_label_4
_geom_torsion
C2 N1 C1 O1 -0.4(6)
C2 N1 C1 C11 -177.6(4)
C1 N1 C2 C7 68.2(5)
C1 N1 C2 C3 -168.0(4)
N1 C2 C3 C6 -67.3(5)
C7 C2 C3 C6 54.9(5)
N1 C2 C3 C4 167.2(3)
C7 C2 C3 C4 -70.5(5)
C5 N2 C4 C41 -106.0(4)
C5 N2 C4 C3 129.1(4)
C6 C3 C4 N2 177.5(3)
C2 C3 C4 N2 -56.7(4)
C6 C3 C4 C41 54.2(5)
C2 C3 C4 C41 180.0(4)
C4 N2 C5 O2 -1.3(6)
C4 N2 C5 C51 178.5(4)
O1 C1 C11 C12 175.5(5)
N1 C1 C11 C12 -7.4(7)
O1 C1 C11 C16 -8.3(7)
N1 C1 C11 C16 168.9(4)
C16 C11 C12 C13 0.1(7)
C1 C11 C12 C13 176.3(5)
C11 C12 C13 C14 -2.0(8)
C12 C13 C14 C15 2.5(9)
C13 C14 C15 C16 -1.0(9)
C14 C15 C16 C11 -0.9(9)
C12 C11 C16 C15 1.3(8)
C1 C11 C16 C15 -175.1(5)
N2 C4 C41 C42 -60.1(5)
C3 C4 C41 C42 63.2(5)
N2 C4 C41 C46 118.0(5)
C3 C4 C41 C46 -118.7(5)
C46 C41 C42 C43 1.6(7)
C4 C41 C42 C43 179.7(4)
C41 C42 C43 C44 -0.8(8)
C42 C43 C44 C45 -0.2(8)
C43 C44 C45 C46 0.4(9)
C44 C45 C46 C41 0.5(8)
C42 C41 C46 C45 -1.4(7)
C4 C41 C46 C45 -179.5(4)
O2 C5 C51 C56 35.6(6)
N2 C5 C51 C56 -144.3(4)
O2 C5 C51 C52 -142.3(4)
N2 C5 C51 C52 37.8(6)
C56 C51 C52 C53 0.5(7)
C5 C51 C52 C53 178.4(5)
C51 C52 C53 C54 0.5(9)
C52 C53 C54 C55 0.4(9)
C53 C54 C55 C56 -2.3(8)
C52 C51 C56 C55 -2.4(7)
C5 C51 C56 C55 179.6(4)
C54 C55 C56 C51 3.3(7)
C2A N1A C1A O1A -4.7(6)
C2A N1A C1A C11A 176.1(4)
C1A N1A C2A C7A 75.0(5)
C1A N1A C2A C3A -160.6(4)
N1A C2A C3A C6A -76.2(5)
C7A C2A C3A C6A 47.2(5)
N1A C2A C3A C4A 160.1(4)
C7A C2A C3A C4A -76.5(4)
C5A N2A C4A C41A -106.5(5)
C5A N2A C4A C3A 129.2(4)
C6A C3A C4A N2A 176.8(4)
C2A C3A C4A N2A -59.2(4)
C6A C3A C4A C41A 53.0(5)
C2A C3A C4A C41A 177.1(4)
C4A N2A C5A O2A -3.5(7)
C4A N2A C5A C51A 177.4(4)
O1A C1A C11A C12A -161.0(4)
N1A C1A C11A C12A 18.1(6)
O1A C1A C11A C16A 19.5(6)
N1A C1A C11A C16A -161.4(4)
C16A C11A C12A C13A -0.8(7)
C1A C11A C12A C13A 179.7(4)
C11A C12A C13A C14A 1.5(8)
C12A C13A C14A C15A -1.1(9)
C13A C14A C15A C16A 0.0(9)
C14A C15A C16A C11A 0.7(8)
C12A C11A C16A C15A -0.3(7)
C1A C11A C16A C15A 179.2(4)
N2A C4A C41A C42A -48.5(6)
C3A C4A C41A C42A 75.8(6)
N2A C4A C41A C46A 134.6(5)
C3A C4A C41A C46A -101.2(5)
C46A C41A C42A C43A -2.1(8)
C4A C41A C42A C43A -179.0(5)
C41A C42A C43A C44A 0.9(10)
C42A C43A C44A C45A 1.1(14)
C43A C44A C45A C46A -1.9(16)
C42A C41A C46A C45A 1.3(8)
C4A C41A C46A C45A 178.3(6)
C44A C45A C46A C41A 0.7(13)
O2A C5A C51A C52A -133.1(5)
N2A C5A C51A C52A 46.0(6)
O2A C5A C51A C56A 48.4(6)
N2A C5A C51A C56A -132.5(5)
C56A C51A C52A C53A -0.3(7)
C5A C51A C52A C53A -178.8(4)
C51A C52A C53A C54A 2.1(8)
C52A C53A C54A C55A -2.2(9)
C53A C54A C55A C56A 0.6(9)
C54A C55A C56A C51A 1.2(8)
C52A C51A C56A C55A -1.4(7)
C5A C51A C56A C55A 177.2(5)
